data_7133662
loop_
_publ_author_name
'Tsang, Long Yiu'
'Kong, Lam Cheung'
'Sung, Herman H. Y.'
'Williams, Ian D.'
'Jia, Guochen'

_publ_section_title
;
 Oxidation-induced coupling reactions of bi(metallacycloprop-1-ene)
 complexes.
;
_journal_issue 78
_journal_name_full 'Chemical communications (Cambridge, England)'
_journal_page_first 10946
_journal_page_last 10949
_journal_paper_doi 10.1039/d4cc04079a
_journal_volume 60
_journal_year 2024
_chemical_formula_moiety 'C64 H50 Cl4 P2 Re, 2[CH2Cl2]'
_chemical_formula_sum 'C64 H50 Cl4 P2 Re'
_chemical_formula_weight 1208.98
_space_group_crystal_system monoclinic
_space_group_IT_number 14
_space_group_name_Hall '-P 2yn'
_space_group_name_H-M_alt 'P 1 21/n 1'
_atom_sites_solution_hydrogens geom
_atom_sites_solution_primary dual
_audit_creation_date 2024-02-23
_audit_creation_method
;
Olex2 1.5-alpha
(compiled 2024.02.16 svn.r378c4104 for OlexSys, GUI svn.r6928)
;
_audit_update_record
;
2024-02-26 deposited with the CCDC.	2024-08-30 downloaded from the CCDC.
;
_cell_angle_alpha 90
_cell_angle_beta 107.9434(17)
_cell_angle_gamma 90
_cell_formula_units_Z 4
_cell_length_a 15.5823(3)
_cell_length_b 22.9599(3)
_cell_length_c 18.0278(3)
_cell_measurement_reflns_used 11366
_cell_measurement_temperature 173
_cell_measurement_theta_max 75.7200
_cell_measurement_theta_min 3.1820
_cell_volume 6136.06(19)
_computing_cell_refinement 'CrysAlisPro 1.171.40.69a (Rigaku OD, 2020)'
_computing_data_collection 'CrysAlisPro 1.171.40.69a (Rigaku OD, 2020)'
_computing_data_reduction 'CrysAlisPro 1.171.40.69a (Rigaku OD, 2020)'
_computing_molecular_graphics 'Olex2 1.5-alpha (Dolomanov et al., 2009)'
_computing_publication_material 'Olex2 1.5-alpha (Dolomanov et al., 2009)'
_computing_structure_refinement 'SHELXL 2019/3 (Sheldrick, 2015)'
_computing_structure_solution 'SHELXT  (Sheldrick, 2015)'
_diffrn_ambient_environment N~2~
_diffrn_ambient_temperature 173
_diffrn_detector 'CCD plate'
_diffrn_detector_area_resol_mean 5.1788
_diffrn_detector_type Atlas
_diffrn_measured_fraction_theta_full 0.999
_diffrn_measured_fraction_theta_max 0.979
_diffrn_measurement_details
;
List of Runs (angles in degrees, time in seconds):

  # Type    Start    End  Width  t~exp~   \w     \q     \k     \f   Frames
#--------------------------------------------------------------------------
  1  \w     85.00 176.00   1.00   16.00    --  113.00  45.00  30.00   91
  2  \w    -80.00 -10.00   1.00    5.00    --  -39.95 125.00 -90.00   70
  3  \w   -116.00  -3.00   1.00    5.00    --  -39.95 -19.00-180.00  113
  4  \w   -115.00 -38.00   1.00    5.00    --  -39.95 -37.00 120.00   77
  5  \w     35.00  78.00   1.00    5.00    --   39.95-125.00 -90.00   43
  6  \w      6.00  80.00   1.00    5.00    --   39.95 -99.00  90.00   74
  7  \w     82.00 172.00   1.00   16.00    --  113.00  30.00  90.00   90
  8  \w    104.00 178.00   1.00   16.00    --  113.00 111.00 -90.00   74
  9  \w    103.00 177.00   1.00   16.00    --  113.00  77.00 -30.00   74
 10  \w     35.00 109.00   1.00   16.00    --  113.00-111.00-150.00   74
 11  \w     35.00 109.00   1.00   16.00    --  113.00-111.00 120.00   74
 12  \w     29.00 107.00   1.00   16.00    --  113.00 -94.00-120.00   78
 13  \w     35.00 142.00   1.00   16.00    --  113.00 -30.00-150.00  107
 14  \w     43.00 146.00   1.00   16.00    --  113.00 -77.00 -60.00  103
;
_diffrn_measurement_device 'kappa diffractometer'
_diffrn_measurement_device_type 'SuperNova, Dual, Cu at zero, Atlas'
_diffrn_measurement_method '\w scans'
_diffrn_orient_matrix_type 'CrysAlisPro convention (1999,Acta A55,543-557)'
_diffrn_orient_matrix_UB_11 -0.0372332000
_diffrn_orient_matrix_UB_12 -0.0555933000
_diffrn_orient_matrix_UB_13 0.0266806000
_diffrn_orient_matrix_UB_21 0.0753949000
_diffrn_orient_matrix_UB_22 -0.0361003000
_diffrn_orient_matrix_UB_23 -0.0165421000
_diffrn_orient_matrix_UB_31 0.0607483000
_diffrn_orient_matrix_UB_32 0.0105645000
_diffrn_orient_matrix_UB_33 0.0843175000
_diffrn_radiation_monochromator mirror
_diffrn_radiation_probe x-ray
_diffrn_radiation_type CuK\a
_diffrn_radiation_wavelength 1.54184
_diffrn_reflns_av_R_equivalents 0.0587
_diffrn_reflns_av_unetI/netI 0.0675
_diffrn_reflns_Laue_measured_fraction_full 0.999
_diffrn_reflns_Laue_measured_fraction_max 0.979
_diffrn_reflns_limit_h_max 19
_diffrn_reflns_limit_h_min -18
_diffrn_reflns_limit_k_max 28
_diffrn_reflns_limit_k_min -22
_diffrn_reflns_limit_l_max 22
_diffrn_reflns_limit_l_min -20
_diffrn_reflns_number 39181
_diffrn_reflns_point_group_measured_fraction_full 0.999
_diffrn_reflns_point_group_measured_fraction_max 0.979
_diffrn_reflns_theta_full 67.684
_diffrn_reflns_theta_max 76.786
_diffrn_reflns_theta_min 3.216
_diffrn_source 'micro-focus sealed X-ray tube'
_diffrn_source_current 0.80
_diffrn_source_power 0.040
_diffrn_source_target Cu
_diffrn_source_type 'SuperNova (Cu) X-ray Source'
_diffrn_source_voltage 50
_exptl_absorpt_coefficient_mu 6.239
_exptl_absorpt_correction_T_max 1.00000
_exptl_absorpt_correction_T_min 0.70396
_exptl_absorpt_correction_type multi-scan
_exptl_absorpt_process_details
;
CrysAlisPro 1.171.40.69a (Rigaku Oxford Diffraction, 2020)
Empirical absorption correction using spherical harmonics,
 implemented in SCALE3 ABSPACK scaling algorithm.
;
_exptl_crystal_colour yellow
_exptl_crystal_colour_primary yellow
_exptl_crystal_density_diffrn 1.309
_exptl_crystal_description plate
_exptl_crystal_F_000 2428
_exptl_crystal_size_max 0.12
_exptl_crystal_size_mid 0.1
_exptl_crystal_size_min 0.05
_refine_diff_density_max 1.471
_refine_diff_density_min -1.281
_refine_diff_density_rms 0.102
_refine_ls_extinction_method none
_refine_ls_goodness_of_fit_ref 1.002
_refine_ls_hydrogen_treatment constr
_refine_ls_matrix_type full
_refine_ls_number_parameters 640
_refine_ls_number_reflns 12655
_refine_ls_number_restraints 0
_refine_ls_restrained_S_all 1.002
_refine_ls_R_factor_all 0.0648
_refine_ls_R_factor_gt 0.0443
_refine_ls_shift/su_max 0.001
_refine_ls_shift/su_mean 0.000
_refine_ls_structure_factor_coef Fsqd
_refine_ls_weighting_details 'w=1/[\s^2^(Fo^2^)+(0.0583P)^2^] where P=(Fo^2^+2Fc^2^)/3'
_refine_ls_weighting_scheme calc
_refine_ls_wR_factor_gt 0.1084
_refine_ls_wR_factor_ref 0.1167
_reflns_Friedel_coverage 0.000
_reflns_number_gt 9272
_reflns_number_total 12655
_reflns_threshold_expression 'I > 2\s(I)'
_cod_data_source_file d4cc04079a2.cif
_cod_data_source_block tsang6cu_173k
_cod_depositor_comments 'Adding full bibliography for 7133660--7133663.cif.'
_cod_original_cell_volume 6136.07(18)
_cod_database_code 7133662
_shelx_shelxl_version_number 2019/3
_shelx_space_group_comment
;
The symmetry employed for this shelxl refinement is uniquely defined
by the following loop, which should always be used as a source of
symmetry information in preference to the above space-group names.
They are only intended as comments.
;
_shelx_estimated_absorpt_t_max 0.746
_shelx_estimated_absorpt_t_min 0.521
_olex2_refinement_description
;
1. Fixed Uiso
 At 1.2 times of:
  All C(H) groups
2.a Ternary CH refined with riding coordinates:
 C1(H1), C4(H4)
2.b Aromatic/amide H refined with riding coordinates:
 C7(H7), C9(H9), C10(H10), C12(H12), C13(H13), C14(H14), C15(H15), C16(H16),
 C17(H17), C22(H22), C23(H23), C25(H25), C26(H26), C28(H28), C29(H29), C30(H30),
  C31(H31), C32(H32), C42(H42), C43(H43), C44(H44), C45(H45), C46(H46),
 C52(H52), C53(H53), C54(H54), C55(H55), C56(H56), C62(H62), C63(H63), C64(H64),
  C65(H65), C66(H66), C72(H72), C73(H73), C74(H74), C75(H75), C76(H76),
 C82(H82), C83(H83), C84(H84), C85(H85), C86(H86), C92(H92), C93(H93), C94(H94),
  C95(H95), C96(H96)
;
_smtbx_masks_special_details
;
A solvent mask was calculated and 374 electrons were 
found in a volume of 1400\%A^3^ in 1 void per unit cell. 
This is consistent with the presence of 
2[CH2Cl2] per Asymmetric Unit 
which account for 336 electrons 
per unit cell.
;
_smtbx_masks_void_probe_radius 1.2
_smtbx_masks_void_truncation_radius 1.2
_olex2_submission_special_instructions 'No special instructions were received'
_oxdiff_exptl_absorpt_empirical_details
;
Empirical correction (ABSPACK) includes:
- Absorption correction using spherical harmonics
- Frame scaling
;
_oxdiff_exptl_absorpt_empirical_full_max 1.331
_oxdiff_exptl_absorpt_empirical_full_min 0.429

loop_
_space_group_symop_operation_xyz
'x, y, z'
'-x+1/2, y+1/2, -z+1/2'
'-x, -y, -z'
'x-1/2, -y-1/2, z-1/2'

loop_
_atom_site_label
_atom_site_type_symbol
_atom_site_fract_x
_atom_site_fract_y
_atom_site_fract_z
_atom_site_U_iso_or_equiv
_atom_site_adp_type
_atom_site_occupancy
_atom_site_site_symmetry_order
_atom_site_calc_flag
_atom_site_refinement_flags_posn
_atom_site_refinement_flags_adp
_atom_site_refinement_flags_occupancy
_atom_site_disorder_assembly
_atom_site_disorder_group
Re1 Re 0.32671(2) 0.37455(2) 0.19741(2) 0.02924(7) Uani 1 1 d . . . . .
Cl1 Cl 0.46854(9) 0.32459(6) 0.21366(8) 0.0458(3) Uani 1 1 d . . . . .
Cl2 Cl 0.26457(10) 0.28557(6) 0.12855(8) 0.0453(3) Uani 1 1 d . . . . .
Cl3 Cl 0.33668(9) 0.40438(5) 0.07299(7) 0.0376(2) Uani 1 1 d . . . . .
Cl4 Cl 0.32847(9) 0.32285(5) 0.31309(7) 0.0397(3) Uani 1 1 d . . . . .
P1 P 0.52003(8) 0.46618(5) 0.29870(7) 0.0299(2) Uani 1 1 d . . . . .
P2 P 0.07928(8) 0.38075(5) 0.13639(6) 0.0315(2) Uani 1 1 d . . . . .
C1 C 0.4045(3) 0.44347(19) 0.2746(2) 0.0248(8) Uani 1 1 d . . . . .
H1 H 0.391407 0.439227 0.325283 0.030 Uiso 1 1 calc R U . . .
C2 C 0.3230(3) 0.46701(18) 0.2195(3) 0.0276(9) Uani 1 1 d . . . . .
C3 C 0.2460(3) 0.4368(2) 0.2347(3) 0.0273(9) Uani 1 1 d . . . . .
C4 C 0.1894(3) 0.4119(2) 0.1616(3) 0.0301(9) Uani 1 1 d . . . . .
H4 H 0.187788 0.441236 0.120231 0.036 Uiso 1 1 calc R U . . .
C5 C 0.3098(3) 0.5180(2) 0.1670(3) 0.0288(9) Uani 1 1 d . . . . .
C6 C 0.2254(3) 0.4459(2) 0.3100(3) 0.0313(9) Uani 1 1 d . . . . .
C7 C 0.3540(4) 0.5849(2) 0.0813(3) 0.0384(11) Uani 1 1 d . . . . .
H7 H 0.395670 0.595046 0.054541 0.046 Uiso 1 1 calc R U . . .
C8 C 0.2807(4) 0.6215(2) 0.0757(3) 0.0364(10) Uani 1 1 d . . . . .
C9 C 0.2227(4) 0.6058(2) 0.1176(3) 0.0385(11) Uani 1 1 d . . . . .
H9 H 0.173119 0.630296 0.116292 0.046 Uiso 1 1 calc R U . . .
C10 C 0.2362(3) 0.5552(2) 0.1611(3) 0.0335(10) Uani 1 1 d . . . . .
H10 H 0.194426 0.545210 0.187917 0.040 Uiso 1 1 calc R U . . .
C11 C 0.2655(4) 0.6736(2) 0.0245(3) 0.0465(13) Uani 1 1 d . . . . .
C12 C 0.2526(4) 0.7283(2) 0.0521(4) 0.0464(13) Uani 1 1 d . . . . .
H12 H 0.252368 0.732484 0.104450 0.056 Uiso 1 1 calc R U . . .
C13 C 0.2402(5) 0.7770(3) 0.0042(4) 0.0596(17) Uani 1 1 d . . . . .
H13 H 0.234396 0.814551 0.024285 0.072 Uiso 1 1 calc R U . . .
C14 C 0.2365(8) 0.7706(4) -0.0708(6) 0.098(3) Uani 1 1 d . . . . .
H14 H 0.226081 0.803807 -0.103923 0.118 Uiso 1 1 calc R U . . .
C15 C 0.2477(9) 0.7166(4) -0.1007(5) 0.108(4) Uani 1 1 d . . . . .
H15 H 0.245211 0.712748 -0.153821 0.129 Uiso 1 1 calc R U . . .
C16 C 0.2626(7) 0.6677(3) -0.0520(4) 0.077(3) Uani 1 1 d . . . . .
H16 H 0.270666 0.630482 -0.071844 0.092 Uiso 1 1 calc R U . . .
C17 C 0.3678(3) 0.5339(2) 0.1251(3) 0.0331(10) Uani 1 1 d . . . . .
H17 H 0.417515 0.509515 0.126510 0.040 Uiso 1 1 calc R U . . .
C22 C 0.2462(3) 0.5001(2) 0.3451(3) 0.0322(9) Uani 1 1 d . . . . .
H22 H 0.279071 0.527135 0.324529 0.039 Uiso 1 1 calc R U . . .
C23 C 0.2202(4) 0.5160(2) 0.4096(3) 0.0412(11) Uani 1 1 d . . . . .
H23 H 0.234195 0.553677 0.431810 0.049 Uiso 1 1 calc R U . . .
C24 C 0.1734(3) 0.4761(3) 0.4417(3) 0.0398(11) Uani 1 1 d . . . . .
C25 C 0.1569(4) 0.4215(3) 0.4088(3) 0.0404(11) Uani 1 1 d . . . . .
H25 H 0.127370 0.393612 0.431423 0.048 Uiso 1 1 calc R U . . .
C26 C 0.1814(3) 0.4056(2) 0.3443(3) 0.0375(11) Uani 1 1 d . . . . .
H26 H 0.168497 0.367543 0.323212 0.045 Uiso 1 1 calc R U . . .
C27 C 0.1463(4) 0.4932(3) 0.5116(3) 0.0503(15) Uani 1 1 d . . . . .
C28 C 0.1029(5) 0.5455(4) 0.5120(4) 0.065(2) Uani 1 1 d . . . . .
H28 H 0.091141 0.570728 0.468310 0.078 Uiso 1 1 calc R U . . .
C29 C 0.0759(6) 0.5617(4) 0.5766(5) 0.080(3) Uani 1 1 d . . . . .
H29 H 0.045823 0.597668 0.576530 0.096 Uiso 1 1 calc R U . . .
C30 C 0.0933(7) 0.5254(5) 0.6394(5) 0.096(4) Uani 1 1 d . . . . .
H30 H 0.075275 0.535905 0.683394 0.116 Uiso 1 1 calc R U . . .
C31 C 0.1366(7) 0.4739(5) 0.6388(4) 0.096(3) Uani 1 1 d . . . . .
H31 H 0.148904 0.449015 0.682882 0.115 Uiso 1 1 calc R U . . .
C32 C 0.1629(6) 0.4572(4) 0.5762(4) 0.072(2) Uani 1 1 d . . . . .
H32 H 0.192530 0.420927 0.577058 0.087 Uiso 1 1 calc R U . . .
C41 C 0.5912(3) 0.4105(2) 0.3571(3) 0.0346(10) Uani 1 1 d . . . . .
C42 C 0.5656(4) 0.3832(3) 0.4153(3) 0.0522(15) Uani 1 1 d . . . . .
H42 H 0.509162 0.392339 0.422484 0.063 Uiso 1 1 calc R U . . .
C43 C 0.6217(5) 0.3429(3) 0.4629(4) 0.0571(16) Uani 1 1 d . . . . .
H43 H 0.604473 0.324768 0.503523 0.069 Uiso 1 1 calc R U . . .
C44 C 0.7029(4) 0.3287(3) 0.4516(4) 0.0525(15) Uani 1 1 d . . . . .
H44 H 0.741484 0.300750 0.484313 0.063 Uiso 1 1 calc R U . . .
C45 C 0.7275(5) 0.3547(3) 0.3938(5) 0.070(2) Uani 1 1 d . . . . .
H45 H 0.782786 0.344060 0.385593 0.084 Uiso 1 1 calc R U . . .
C46 C 0.6728(4) 0.3969(3) 0.3460(4) 0.0548(15) Uani 1 1 d . . . . .
H46 H 0.691341 0.415836 0.306631 0.066 Uiso 1 1 calc R U . . .
C51 C 0.5658(3) 0.4860(3) 0.2220(3) 0.0378(11) Uani 1 1 d . . . . .
C52 C 0.6043(5) 0.5407(3) 0.2224(4) 0.0609(17) Uani 1 1 d . . . . .
H52 H 0.610697 0.566551 0.264921 0.073 Uiso 1 1 calc R U . . .
C53 C 0.6333(6) 0.5571(4) 0.1596(5) 0.084(3) Uani 1 1 d . . . . .
H53 H 0.658296 0.594772 0.158704 0.101 Uiso 1 1 calc R U . . .
C54 C 0.6260(6) 0.5193(5) 0.0993(5) 0.086(3) Uani 1 1 d . . . . .
H54 H 0.645748 0.530610 0.056516 0.103 Uiso 1 1 calc R U . . .
C55 C 0.5900(5) 0.4653(4) 0.1009(4) 0.073(2) Uani 1 1 d . . . . .
H55 H 0.585934 0.439148 0.059122 0.087 Uiso 1 1 calc R U . . .
C56 C 0.5596(4) 0.4475(3) 0.1612(3) 0.0523(15) Uani 1 1 d . . . . .
H56 H 0.534930 0.409725 0.161214 0.063 Uiso 1 1 calc R U . . .
C61 C 0.5300(3) 0.5291(2) 0.3601(3) 0.0331(10) Uani 1 1 d . . . . .
C62 C 0.5974(4) 0.5328(2) 0.4323(3) 0.0409(11) Uani 1 1 d . . . . .
H62 H 0.637586 0.501170 0.450490 0.049 Uiso 1 1 calc R U . . .
C63 C 0.6054(4) 0.5827(3) 0.4770(3) 0.0458(13) Uani 1 1 d . . . . .
H63 H 0.650661 0.584698 0.526301 0.055 Uiso 1 1 calc R U . . .
C64 C 0.5488(4) 0.6294(2) 0.4513(3) 0.0479(13) Uani 1 1 d . . . . .
H64 H 0.555781 0.663561 0.482191 0.057 Uiso 1 1 calc R U . . .
C65 C 0.4817(4) 0.6264(2) 0.3801(3) 0.0507(14) Uani 1 1 d . . . . .
H65 H 0.442498 0.658654 0.362254 0.061 Uiso 1 1 calc R U . . .
C66 C 0.4716(4) 0.5766(2) 0.3351(3) 0.0436(12) Uani 1 1 d . . . . .
H66 H 0.424733 0.574559 0.286849 0.052 Uiso 1 1 calc R U . . .
C71 C 0.0565(3) 0.3436(2) 0.0437(3) 0.0331(10) Uani 1 1 d . . . . .
C72 C 0.1081(4) 0.3540(3) -0.0052(3) 0.0485(14) Uani 1 1 d . . . . .
H72 H 0.155828 0.381578 0.009212 0.058 Uiso 1 1 calc R U . . .
C73 C 0.0903(5) 0.3245(3) -0.0746(3) 0.0535(15) Uani 1 1 d . . . . .
H73 H 0.127106 0.330670 -0.107197 0.064 Uiso 1 1 calc R U . . .
C74 C 0.0187(5) 0.2859(3) -0.0971(3) 0.0485(13) Uani 1 1 d . . . . .
H74 H 0.005946 0.265946 -0.145451 0.058 Uiso 1 1 calc R U . . .
C75 C -0.0341(4) 0.2763(2) -0.0495(3) 0.0396(11) Uani 1 1 d . . . . .
H75 H -0.083585 0.250095 -0.065355 0.048 Uiso 1 1 calc R U . . .
C76 C -0.0150(3) 0.3050(2) 0.0217(3) 0.0350(10) Uani 1 1 d . . . . .
H76 H -0.050855 0.298102 0.054911 0.042 Uiso 1 1 calc R U . . .
C81 C 0.0003(3) 0.4404(2) 0.1237(3) 0.0371(11) Uani 1 1 d . . . . .
C82 C 0.0127(4) 0.4821(3) 0.1819(3) 0.0459(13) Uani 1 1 d . . . . .
H82 H 0.064915 0.481071 0.226327 0.055 Uiso 1 1 calc R U . . .
C83 C -0.0520(4) 0.5257(3) 0.1748(4) 0.0517(14) Uani 1 1 d . . . . .
H83 H -0.043097 0.554702 0.214066 0.062 Uiso 1 1 calc R U . . .
C84 C -0.1286(4) 0.5269(3) 0.1111(4) 0.0515(14) Uani 1 1 d . . . . .
H84 H -0.173557 0.555540 0.107723 0.062 Uiso 1 1 calc R U . . .
C85 C -0.1400(4) 0.4864(3) 0.0522(4) 0.0556(16) Uani 1 1 d . . . . .
H85 H -0.191970 0.488013 0.007615 0.067 Uiso 1 1 calc R U . . .
C86 C -0.0753(4) 0.4433(3) 0.0583(4) 0.0487(13) Uani 1 1 d . . . . .
H86 H -0.083005 0.415762 0.017418 0.058 Uiso 1 1 calc R U . . .
C91 C 0.0518(4) 0.3296(2) 0.2017(3) 0.0398(11) Uani 1 1 d . . . . .
C92 C -0.0171(5) 0.3414(3) 0.2328(4) 0.0562(16) Uani 1 1 d . . . . .
H92 H -0.049966 0.376780 0.220081 0.067 Uiso 1 1 calc R U . . .
C93 C -0.0385(5) 0.3016(4) 0.2828(4) 0.070(2) Uani 1 1 d . . . . .
H93 H -0.085587 0.309672 0.304502 0.084 Uiso 1 1 calc R U . . .
C94 C 0.0099(6) 0.2499(4) 0.3003(4) 0.072(2) Uani 1 1 d . . . . .
H94 H -0.004196 0.222454 0.334278 0.087 Uiso 1 1 calc R U . . .
C95 C 0.0770(5) 0.2382(3) 0.2694(4) 0.0567(16) Uani 1 1 d . . . . .
H95 H 0.109269 0.202590 0.281925 0.068 Uiso 1 1 calc R U . . .
C96 C 0.0996(4) 0.2775(2) 0.2197(3) 0.0441(12) Uani 1 1 d . . . . .
H96 H 0.146890 0.268928 0.198419 0.053 Uiso 1 1 calc R U . . .

loop_
_atom_site_aniso_label
_atom_site_aniso_U_11
_atom_site_aniso_U_22
_atom_site_aniso_U_33
_atom_site_aniso_U_23
_atom_site_aniso_U_13
_atom_site_aniso_U_12
Re1 0.03496(11) 0.02832(9) 0.02297(10) -0.00198(8) 0.00675(7) 0.00055(8)
Cl1 0.0452(7) 0.0455(6) 0.0441(7) -0.0077(5) 0.0100(5) 0.0118(5)
Cl2 0.0565(8) 0.0381(6) 0.0420(7) -0.0118(5) 0.0163(6) -0.0091(5)
Cl3 0.0470(6) 0.0424(6) 0.0257(5) -0.0060(4) 0.0147(5) -0.0025(5)
Cl4 0.0527(7) 0.0340(5) 0.0300(6) 0.0076(4) 0.0093(5) 0.0016(5)
P1 0.0307(6) 0.0337(5) 0.0244(5) 0.0004(4) 0.0070(4) 0.0000(4)
P2 0.0337(6) 0.0373(6) 0.0212(5) -0.0029(5) 0.0052(4) -0.0037(5)
C1 0.027(2) 0.030(2) 0.0141(19) -0.0021(15) 0.0022(16) -0.0021(16)
C2 0.037(2) 0.0229(18) 0.024(2) -0.0029(16) 0.0116(19) 0.0004(16)
C3 0.029(2) 0.033(2) 0.018(2) -0.0005(17) 0.0050(17) -0.0001(16)
C4 0.031(2) 0.032(2) 0.021(2) 0.0030(17) -0.0002(18) -0.0034(17)
C5 0.031(2) 0.032(2) 0.020(2) -0.0018(17) 0.0022(17) -0.0034(17)
C6 0.028(2) 0.042(2) 0.021(2) -0.0032(18) 0.0039(18) 0.0007(18)
C7 0.052(3) 0.038(2) 0.026(2) 0.0018(19) 0.014(2) -0.006(2)
C8 0.047(3) 0.032(2) 0.026(2) 0.0000(19) 0.005(2) 0.000(2)
C9 0.043(3) 0.037(2) 0.031(3) 0.000(2) 0.004(2) 0.006(2)
C10 0.037(2) 0.036(2) 0.025(2) 0.0017(18) 0.0051(19) 0.0018(19)
C11 0.064(4) 0.035(3) 0.039(3) 0.006(2) 0.013(3) 0.003(2)
C12 0.048(3) 0.033(2) 0.049(3) -0.001(2) 0.001(3) 0.000(2)
C13 0.073(4) 0.036(3) 0.064(4) 0.005(3) 0.013(3) 0.002(3)
C14 0.151(10) 0.045(4) 0.098(7) 0.032(4) 0.038(7) 0.013(5)
C15 0.210(13) 0.061(5) 0.068(5) 0.033(4) 0.066(7) 0.027(6)
C16 0.150(8) 0.040(3) 0.043(4) 0.013(3) 0.033(4) 0.018(4)
C17 0.041(3) 0.033(2) 0.023(2) 0.0000(18) 0.0075(19) -0.0003(18)
C22 0.032(2) 0.040(2) 0.022(2) -0.0018(18) 0.0048(18) 0.0006(18)
C23 0.043(3) 0.048(3) 0.034(3) -0.009(2) 0.015(2) 0.002(2)
C24 0.032(3) 0.058(3) 0.027(2) -0.009(2) 0.006(2) 0.003(2)
C25 0.048(3) 0.050(3) 0.022(2) 0.006(2) 0.009(2) 0.001(2)
C26 0.040(3) 0.044(3) 0.026(2) -0.002(2) 0.007(2) -0.005(2)
C27 0.041(3) 0.081(4) 0.029(3) -0.015(3) 0.011(2) -0.009(3)
C28 0.050(4) 0.098(6) 0.050(4) -0.028(4) 0.021(3) -0.005(3)
C29 0.073(5) 0.095(6) 0.089(6) -0.034(5) 0.050(5) -0.008(4)
C30 0.092(6) 0.155(10) 0.063(5) -0.044(6) 0.052(5) -0.026(6)
C31 0.101(7) 0.156(11) 0.037(4) -0.007(5) 0.032(4) -0.006(7)
C32 0.078(5) 0.110(7) 0.038(3) 0.004(4) 0.030(3) 0.000(4)
C41 0.031(2) 0.033(2) 0.037(3) 0.0020(19) 0.007(2) 0.0031(18)
C42 0.040(3) 0.073(4) 0.043(3) 0.021(3) 0.011(2) 0.018(3)
C43 0.057(4) 0.063(4) 0.048(4) 0.016(3) 0.010(3) 0.008(3)
C44 0.044(3) 0.044(3) 0.058(4) 0.015(3) -0.001(3) 0.013(2)
C45 0.043(3) 0.071(4) 0.099(6) 0.029(4) 0.026(4) 0.024(3)
C46 0.046(3) 0.053(3) 0.072(4) 0.020(3) 0.026(3) 0.011(3)
C51 0.030(2) 0.057(3) 0.026(2) 0.007(2) 0.0069(19) -0.002(2)
C52 0.069(4) 0.071(4) 0.045(4) 0.006(3) 0.021(3) -0.019(3)
C53 0.082(6) 0.100(7) 0.083(6) 0.019(5) 0.043(5) -0.029(5)
C54 0.075(5) 0.142(9) 0.052(4) 0.009(5) 0.038(4) -0.018(5)
C55 0.051(4) 0.126(7) 0.044(4) -0.010(4) 0.020(3) 0.001(4)
C56 0.042(3) 0.076(4) 0.043(3) -0.007(3) 0.020(3) 0.000(3)
C61 0.034(2) 0.036(2) 0.029(2) 0.0008(19) 0.0088(19) -0.0047(18)
C62 0.044(3) 0.045(3) 0.029(3) -0.002(2) 0.005(2) 0.007(2)
C63 0.048(3) 0.051(3) 0.033(3) -0.012(2) 0.005(2) -0.004(2)
C64 0.061(3) 0.035(3) 0.041(3) -0.004(2) 0.007(3) -0.003(2)
C65 0.068(4) 0.033(2) 0.042(3) 0.002(2) 0.005(3) 0.007(3)
C66 0.054(3) 0.034(2) 0.034(3) 0.001(2) 0.001(2) 0.004(2)
C71 0.037(2) 0.037(2) 0.019(2) -0.0012(18) 0.0003(18) 0.0000(19)
C72 0.056(3) 0.059(3) 0.029(3) -0.010(2) 0.012(2) -0.021(3)
C73 0.066(4) 0.063(4) 0.037(3) -0.010(3) 0.024(3) -0.012(3)
C74 0.071(4) 0.044(3) 0.028(3) -0.007(2) 0.012(3) -0.005(3)
C75 0.048(3) 0.031(2) 0.030(3) -0.0083(19) -0.002(2) -0.006(2)
C76 0.035(2) 0.037(2) 0.032(3) -0.0010(19) 0.009(2) 0.0018(18)
C81 0.033(2) 0.052(3) 0.024(2) -0.005(2) 0.0040(19) -0.003(2)
C82 0.036(3) 0.058(3) 0.041(3) -0.014(3) 0.008(2) 0.007(2)
C83 0.051(3) 0.058(4) 0.044(3) -0.015(3) 0.011(3) 0.009(3)
C84 0.049(3) 0.046(3) 0.056(4) 0.001(3) 0.012(3) 0.008(2)
C85 0.053(4) 0.049(3) 0.050(4) -0.008(3) -0.005(3) 0.006(3)
C86 0.049(3) 0.044(3) 0.044(3) -0.006(2) 0.001(3) 0.002(2)
C91 0.046(3) 0.046(3) 0.028(2) -0.003(2) 0.012(2) -0.010(2)
C92 0.065(4) 0.065(4) 0.046(3) 0.003(3) 0.028(3) -0.006(3)
C93 0.074(5) 0.094(6) 0.055(4) 0.006(4) 0.038(4) -0.012(4)
C94 0.092(6) 0.086(5) 0.043(4) 0.006(4) 0.027(4) -0.032(5)
C95 0.074(4) 0.052(3) 0.041(3) 0.003(3) 0.013(3) -0.016(3)
C96 0.052(3) 0.043(3) 0.035(3) -0.005(2) 0.010(2) -0.016(2)

loop_
_atom_type_symbol
_atom_type_description
_atom_type_scat_dispersion_real
_atom_type_scat_dispersion_imag
_atom_type_scat_source
C C 0.0181 0.0091 'International Tables Vol C Tables 4.2.6.8 and 6.1.1.4'
H H 0.0000 0.0000 'International Tables Vol C Tables 4.2.6.8 and 6.1.1.4'
Cl Cl 0.3639 0.7018 'International Tables Vol C Tables 4.2.6.8 and 6.1.1.4'
P P 0.2955 0.4335 'International Tables Vol C Tables 4.2.6.8 and 6.1.1.4'
Re Re -5.2083 5.8923 'International Tables Vol C Tables 4.2.6.8 and 6.1.1.4'

loop_
_geom_angle_atom_site_label_1
_geom_angle_atom_site_label_2
_geom_angle_atom_site_label_3
_geom_angle
_geom_angle_site_symmetry_1
_geom_angle_site_symmetry_3
_geom_angle_publ_flag
Cl1 Re1 Cl2 82.48(5) . . ?
Cl3 Re1 Cl1 85.92(5) . . ?
Cl3 Re1 Cl2 83.84(4) . . ?
Cl4 Re1 Cl1 83.96(5) . . ?
Cl4 Re1 Cl2 85.64(4) . . ?
Cl4 Re1 Cl3 166.26(4) . . ?
C1 Re1 Cl1 87.71(12) . . ?
C1 Re1 Cl2 168.35(12) . . ?
C1 Re1 Cl3 101.78(11) . . ?
C1 Re1 Cl4 87.10(11) . . ?
C1 Re1 C4 101.57(16) . . ?
C2 Re1 Cl1 121.10(13) . . ?
C2 Re1 Cl2 152.78(13) . . ?
C2 Re1 Cl3 84.55(12) . . ?
C2 Re1 Cl4 108.67(12) . . ?
C2 Re1 C1 38.85(16) . . ?
C2 Re1 C4 66.10(17) . . ?
C3 Re1 Cl1 151.37(12) . . ?
C3 Re1 Cl2 122.70(13) . . ?
C3 Re1 Cl3 108.47(12) . . ?
C3 Re1 Cl4 84.69(12) . . ?
C3 Re1 C1 65.52(16) . . ?
C3 Re1 C2 40.27(16) . . ?
C3 Re1 C4 39.11(16) . . ?
C4 Re1 Cl1 169.44(12) . . ?
C4 Re1 Cl2 88.80(12) . . ?
C4 Re1 Cl3 87.24(12) . . ?
C4 Re1 Cl4 101.37(12) . . ?
C1 P1 C41 109.0(2) . . ?
C1 P1 C51 119.6(2) . . ?
C1 P1 C61 105.8(2) . . ?
C51 P1 C41 108.1(2) . . ?
C61 P1 C41 106.8(2) . . ?
C61 P1 C51 106.9(2) . . ?
C4 P2 C71 108.9(2) . . ?
C4 P2 C81 107.0(2) . . ?
C4 P2 C91 119.8(2) . . ?
C81 P2 C71 107.9(2) . . ?
C91 P2 C71 106.1(2) . . ?
C91 P2 C81 106.6(3) . . ?
Re1 C1 H1 106.2 . . ?
P1 C1 Re1 132.5(2) . . ?
P1 C1 H1 106.2 . . ?
C2 C1 Re1 69.0(2) . . ?
C2 C1 P1 131.1(3) . . ?
C2 C1 H1 106.2 . . ?
C1 C2 Re1 72.2(2) . . ?
C1 C2 C3 106.6(4) . . ?
C1 C2 C5 130.7(4) . . ?
C3 C2 Re1 69.2(2) . . ?
C5 C2 Re1 131.7(3) . . ?
C5 C2 C3 121.8(4) . . ?
C2 C3 Re1 70.6(2) . . ?
C2 C3 C6 120.8(4) . . ?
C4 C3 Re1 72.8(3) . . ?
C4 C3 C2 108.3(4) . . ?
C4 C3 C6 129.3(4) . . ?
C6 C3 Re1 133.3(3) . . ?
Re1 C4 H4 106.2 . . ?
P2 C4 Re1 133.5(2) . . ?
P2 C4 H4 106.2 . . ?
C3 C4 Re1 68.1(2) . . ?
C3 C4 P2 130.8(4) . . ?
C3 C4 H4 106.2 . . ?
C10 C5 C2 118.6(4) . . ?
C17 C5 C2 124.6(4) . . ?
C17 C5 C10 116.7(4) . . ?
C22 C6 C3 116.9(4) . . ?
C22 C6 C26 117.8(4) . . ?
C26 C6 C3 125.1(4) . . ?
C8 C7 H7 119.1 . . ?
C17 C7 H7 119.1 . . ?
C17 C7 C8 121.9(5) . . ?
C7 C8 C11 120.1(5) . . ?
C9 C8 C7 117.2(5) . . ?
C9 C8 C11 122.6(5) . . ?
C8 C9 H9 119.5 . . ?
C10 C9 C8 121.0(5) . . ?
C10 C9 H9 119.5 . . ?
C5 C10 H10 118.9 . . ?
C9 C10 C5 122.1(5) . . ?
C9 C10 H10 118.9 . . ?
C12 C11 C8 121.3(5) . . ?
C16 C11 C8 119.7(5) . . ?
C16 C11 C12 119.0(6) . . ?
C11 C12 H12 119.6 . . ?
C11 C12 C13 120.9(6) . . ?
C13 C12 H12 119.6 . . ?
C12 C13 H13 120.3 . . ?
C14 C13 C12 119.5(7) . . ?
C14 C13 H13 120.3 . . ?
C13 C14 H14 119.4 . . ?
C13 C14 C15 121.2(7) . . ?
C15 C14 H14 119.4 . . ?
C14 C15 H15 120.3 . . ?
C14 C15 C16 119.3(8) . . ?
C16 C15 H15 120.3 . . ?
C11 C16 C15 120.0(7) . . ?
C11 C16 H16 120.0 . . ?
C15 C16 H16 120.0 . . ?
C5 C17 H17 119.5 . . ?
C7 C17 C5 121.1(5) . . ?
C7 C17 H17 119.5 . . ?
C6 C22 H22 119.0 . . ?
C6 C22 C23 121.9(5) . . ?
C23 C22 H22 119.0 . . ?
C22 C23 H23 120.1 . . ?
C22 C23 C24 119.7(5) . . ?
C24 C23 H23 120.1 . . ?
C23 C24 C27 119.5(5) . . ?
C25 C24 C23 118.0(5) . . ?
C25 C24 C27 122.4(5) . . ?
C24 C25 H25 118.7 . . ?
C24 C25 C26 122.7(5) . . ?
C26 C25 H25 118.7 . . ?
C6 C26 H26 120.1 . . ?
C25 C26 C6 119.8(5) . . ?
C25 C26 H26 120.1 . . ?
C28 C27 C24 119.9(6) . . ?
C28 C27 C32 118.6(6) . . ?
C32 C27 C24 121.5(7) . . ?
C27 C28 H28 119.7 . . ?
C27 C28 C29 120.6(8) . . ?
C29 C28 H28 119.7 . . ?
C28 C29 H29 120.2 . . ?
C30 C29 C28 119.5(9) . . ?
C30 C29 H29 120.2 . . ?
C29 C30 H30 120.2 . . ?
C31 C30 C29 119.6(7) . . ?
C31 C30 H30 120.2 . . ?
C30 C31 H31 119.1 . . ?
C30 C31 C32 121.7(9) . . ?
C32 C31 H31 119.1 . . ?
C27 C32 H32 120.0 . . ?
C31 C32 C27 120.0(9) . . ?
C31 C32 H32 120.0 . . ?
C42 C41 P1 119.6(4) . . ?
C42 C41 C46 120.1(5) . . ?
C46 C41 P1 120.2(4) . . ?
C41 C42 H42 120.0 . . ?
C43 C42 C41 120.1(6) . . ?
C43 C42 H42 120.0 . . ?
C42 C43 H43 119.9 . . ?
C42 C43 C44 120.1(6) . . ?
C44 C43 H43 119.9 . . ?
C43 C44 H44 120.0 . . ?
C45 C44 C43 119.9(5) . . ?
C45 C44 H44 120.0 . . ?
C44 C45 H45 119.5 . . ?
C44 C45 C46 121.1(6) . . ?
C46 C45 H45 119.5 . . ?
C41 C46 C45 118.7(6) . . ?
C41 C46 H46 120.6 . . ?
C45 C46 H46 120.6 . . ?
C52 C51 P1 119.8(5) . . ?
C56 C51 P1 120.0(5) . . ?
C56 C51 C52 120.2(5) . . ?
C51 C52 H52 120.4 . . ?
C51 C52 C53 119.2(7) . . ?
C53 C52 H52 120.4 . . ?
C52 C53 H53 119.8 . . ?
C54 C53 C52 120.3(8) . . ?
C54 C53 H53 119.8 . . ?
C53 C54 H54 120.2 . . ?
C55 C54 C53 119.6(7) . . ?
C55 C54 H54 120.2 . . ?
C54 C55 H55 119.0 . . ?
C54 C55 C56 122.0(8) . . ?
C56 C55 H55 119.0 . . ?
C51 C56 H56 120.7 . . ?
C55 C56 C51 118.7(7) . . ?
C55 C56 H56 120.7 . . ?
C62 C61 P1 121.3(4) . . ?
C62 C61 C66 118.5(5) . . ?
C66 C61 P1 120.2(4) . . ?
C61 C62 H62 120.0 . . ?
C63 C62 C61 120.0(5) . . ?
C63 C62 H62 120.0 . . ?
C62 C63 H63 119.5 . . ?
C64 C63 C62 121.0(5) . . ?
C64 C63 H63 119.5 . . ?
C63 C64 H64 120.0 . . ?
C63 C64 C65 119.9(5) . . ?
C65 C64 H64 120.0 . . ?
C64 C65 H65 120.0 . . ?
C66 C65 C64 120.0(5) . . ?
C66 C65 H65 120.0 . . ?
C61 C66 H66 119.7 . . ?
C65 C66 C61 120.7(5) . . ?
C65 C66 H66 119.7 . . ?
C72 C71 P2 121.3(4) . . ?
C76 C71 P2 118.6(4) . . ?
C76 C71 C72 120.1(5) . . ?
C71 C72 H72 120.0 . . ?
C73 C72 C71 120.1(5) . . ?
C73 C72 H72 120.0 . . ?
C72 C73 H73 120.0 . . ?
C72 C73 C74 120.1(6) . . ?
C74 C73 H73 120.0 . . ?
C73 C74 H74 119.9 . . ?
C75 C74 C73 120.1(5) . . ?
C75 C74 H74 119.9 . . ?
C74 C75 H75 120.0 . . ?
C74 C75 C76 120.0(5) . . ?
C76 C75 H75 120.0 . . ?
C71 C76 C75 119.5(5) . . ?
C71 C76 H76 120.2 . . ?
C75 C76 H76 120.2 . . ?
C82 C81 P2 119.7(4) . . ?
C86 C81 P2 120.7(4) . . ?
C86 C81 C82 119.4(5) . . ?
C81 C82 H82 120.1 . . ?
C81 C82 C83 119.7(5) . . ?
C83 C82 H82 120.1 . . ?
C82 C83 H83 119.8 . . ?
C84 C83 C82 120.3(6) . . ?
C84 C83 H83 119.8 . . ?
C83 C84 H84 119.9 . . ?
C83 C84 C85 120.1(6) . . ?
C85 C84 H84 119.9 . . ?
C84 C85 H85 120.0 . . ?
C84 C85 C86 119.9(6) . . ?
C86 C85 H85 120.0 . . ?
C81 C86 C85 120.3(6) . . ?
C81 C86 H86 119.8 . . ?
C85 C86 H86 119.8 . . ?
C92 C91 P2 120.4(5) . . ?
C92 C91 C96 120.0(5) . . ?
C96 C91 P2 119.5(4) . . ?
C91 C92 H92 119.9 . . ?
C91 C92 C93 120.3(7) . . ?
C93 C92 H92 119.9 . . ?
C92 C93 H93 120.5 . . ?
C94 C93 C92 119.1(7) . . ?
C94 C93 H93 120.5 . . ?
C93 C94 H94 119.7 . . ?
C95 C94 C93 120.6(6) . . ?
C95 C94 H94 119.7 . . ?
C94 C95 H95 119.4 . . ?
C94 C95 C96 121.2(7) . . ?
C96 C95 H95 119.4 . . ?
C91 C96 H96 120.6 . . ?
C95 C96 C91 118.9(6) . . ?
C95 C96 H96 120.6 . . ?

loop_
_geom_bond_atom_site_label_1
_geom_bond_atom_site_label_2
_geom_bond_distance
_geom_bond_site_symmetry_2
_geom_bond_publ_flag
Re1 Cl1 2.4263(13) . ?
Re1 Cl2 2.4315(12) . ?
Re1 Cl3 2.3957(11) . ?
Re1 Cl4 2.3923(11) . ?
Re1 C1 2.207(4) . ?
Re1 C2 2.164(4) . ?
Re1 C3 2.145(4) . ?
Re1 C4 2.209(5) . ?
P1 C1 1.794(4) . ?
P1 C41 1.804(5) . ?
P1 C51 1.798(5) . ?
P1 C61 1.798(5) . ?
P2 C4 1.783(5) . ?
P2 C71 1.811(5) . ?
P2 C81 1.807(6) . ?
P2 C91 1.806(5) . ?
C1 H1 1.0000 . ?
C1 C2 1.454(6) . ?
C2 C3 1.483(6) . ?
C2 C5 1.478(6) . ?
C3 C4 1.458(6) . ?
C3 C6 1.502(6) . ?
C4 H4 1.0000 . ?
C5 C10 1.408(7) . ?
C5 C17 1.393(7) . ?
C6 C22 1.388(7) . ?
C6 C26 1.404(7) . ?
C7 H7 0.9500 . ?
C7 C8 1.396(8) . ?
C7 C17 1.391(7) . ?
C8 C9 1.393(7) . ?
C8 C11 1.484(7) . ?
C9 H9 0.9500 . ?
C9 C10 1.381(7) . ?
C10 H10 0.9500 . ?
C11 C12 1.388(8) . ?
C11 C16 1.372(9) . ?
C12 H12 0.9500 . ?
C12 C13 1.391(8) . ?
C13 H13 0.9500 . ?
C13 C14 1.343(12) . ?
C14 H14 0.9500 . ?
C14 C15 1.385(13) . ?
C15 H15 0.9500 . ?
C15 C16 1.401(9) . ?
C16 H16 0.9500 . ?
C17 H17 0.9500 . ?
C22 H22 0.9500 . ?
C22 C23 1.393(7) . ?
C23 H23 0.9500 . ?
C23 C24 1.402(8) . ?
C24 C25 1.377(8) . ?
C24 C27 1.498(7) . ?
C25 H25 0.9500 . ?
C25 C26 1.380(7) . ?
C26 H26 0.9500 . ?
C27 C28 1.379(10) . ?
C27 C32 1.386(10) . ?
C28 H28 0.9500 . ?
C28 C29 1.404(9) . ?
C29 H29 0.9500 . ?
C29 C30 1.365(14) . ?
C30 H30 0.9500 . ?
C30 C31 1.362(15) . ?
C31 H31 0.9500 . ?
C31 C32 1.368(10) . ?
C32 H32 0.9500 . ?
C41 C42 1.382(8) . ?
C41 C46 1.382(8) . ?
C42 H42 0.9500 . ?
C42 C43 1.377(8) . ?
C43 H43 0.9500 . ?
C43 C44 1.382(9) . ?
C44 H44 0.9500 . ?
C44 C45 1.354(10) . ?
C45 H45 0.9500 . ?
C45 C46 1.398(8) . ?
C46 H46 0.9500 . ?
C51 C52 1.391(9) . ?
C51 C56 1.388(8) . ?
C52 H52 0.9500 . ?
C52 C53 1.394(9) . ?
C53 H53 0.9500 . ?
C53 C54 1.369(13) . ?
C54 H54 0.9500 . ?
C54 C55 1.365(13) . ?
C55 H55 0.9500 . ?
C55 C56 1.374(9) . ?
C56 H56 0.9500 . ?
C61 C62 1.401(7) . ?
C61 C66 1.402(7) . ?
C62 H62 0.9500 . ?
C62 C63 1.384(8) . ?
C63 H63 0.9500 . ?
C63 C64 1.374(8) . ?
C64 H64 0.9500 . ?
C64 C65 1.384(8) . ?
C65 H65 0.9500 . ?
C65 C66 1.383(8) . ?
C66 H66 0.9500 . ?
C71 C72 1.385(7) . ?
C71 C76 1.383(7) . ?
C72 H72 0.9500 . ?
C72 C73 1.373(8) . ?
C73 H73 0.9500 . ?
C73 C74 1.385(9) . ?
C74 H74 0.9500 . ?
C74 C75 1.376(8) . ?
C75 H75 0.9500 . ?
C75 C76 1.391(7) . ?
C76 H76 0.9500 . ?
C81 C82 1.391(7) . ?
C81 C86 1.389(7) . ?
C82 H82 0.9500 . ?
C82 C83 1.398(8) . ?
C83 H83 0.9500 . ?
C83 C84 1.378(9) . ?
C84 H84 0.9500 . ?
C84 C85 1.379(9) . ?
C85 H85 0.9500 . ?
C85 C86 1.393(8) . ?
C86 H86 0.9500 . ?
C91 C92 1.383(8) . ?
C91 C96 1.394(8) . ?
C92 H92 0.9500 . ?
C92 C93 1.394(9) . ?
C93 H93 0.9500 . ?
C93 C94 1.390(12) . ?
C94 H94 0.9500 . ?
C94 C95 1.355(11) . ?
C95 H95 0.9500 . ?
C95 C96 1.390(8) . ?
C96 H96 0.9500 . ?

loop_
_geom_torsion_atom_site_label_1
_geom_torsion_atom_site_label_2
_geom_torsion_atom_site_label_3
_geom_torsion_atom_site_label_4
_geom_torsion
_geom_torsion_site_symmetry_1
_geom_torsion_site_symmetry_2
_geom_torsion_site_symmetry_3
_geom_torsion_site_symmetry_4
_geom_torsion_publ_flag
Re1 C1 C2 C3 60.9(3) . . . . ?
Re1 C1 C2 C5 -130.1(5) . . . . ?
Re1 C2 C3 C4 -63.5(3) . . . . ?
Re1 C2 C3 C6 129.5(4) . . . . ?
Re1 C2 C5 C10 120.3(4) . . . . ?
Re1 C2 C5 C17 -63.0(6) . . . . ?
Re1 C3 C4 P2 129.3(4) . . . . ?
Re1 C3 C6 C22 122.9(5) . . . . ?
Re1 C3 C6 C26 -61.7(7) . . . . ?
P1 C1 C2 Re1 128.7(4) . . . . ?
P1 C1 C2 C3 -170.3(3) . . . . ?
P1 C1 C2 C5 -1.4(7) . . . . ?
P1 C41 C42 C43 -176.6(5) . . . . ?
P1 C41 C46 C45 178.2(6) . . . . ?
P1 C51 C52 C53 -175.2(6) . . . . ?
P1 C51 C56 C55 175.9(5) . . . . ?
P1 C61 C62 C63 177.7(4) . . . . ?
P1 C61 C66 C65 -176.7(5) . . . . ?
P2 C71 C72 C73 178.9(5) . . . . ?
P2 C71 C76 C75 179.5(4) . . . . ?
P2 C81 C82 C83 -175.2(5) . . . . ?
P2 C81 C86 C85 174.2(5) . . . . ?
P2 C91 C92 C93 179.5(6) . . . . ?
P2 C91 C96 C95 -179.3(4) . . . . ?
C1 P1 C41 C42 -41.8(5) . . . . ?
C1 P1 C41 C46 140.9(5) . . . . ?
C1 P1 C51 C52 123.6(5) . . . . ?
C1 P1 C51 C56 -54.1(5) . . . . ?
C1 P1 C61 C62 128.4(4) . . . . ?
C1 P1 C61 C66 -53.7(5) . . . . ?
C1 C2 C3 Re1 -62.9(3) . . . . ?
C1 C2 C3 C4 -126.4(4) . . . . ?
C1 C2 C3 C6 66.6(5) . . . . ?
C1 C2 C5 C10 -136.7(5) . . . . ?
C1 C2 C5 C17 40.0(7) . . . . ?
C2 C3 C4 Re1 62.0(3) . . . . ?
C2 C3 C4 P2 -168.7(4) . . . . ?
C2 C3 C6 C22 31.2(6) . . . . ?
C2 C3 C6 C26 -153.4(5) . . . . ?
C2 C5 C10 C9 175.5(4) . . . . ?
C2 C5 C17 C7 -175.3(4) . . . . ?
C3 C2 C5 C10 30.8(6) . . . . ?
C3 C2 C5 C17 -152.5(4) . . . . ?
C3 C6 C22 C23 172.1(5) . . . . ?
C3 C6 C26 C25 -172.5(5) . . . . ?
C4 P2 C71 C72 -16.3(5) . . . . ?
C4 P2 C71 C76 164.9(4) . . . . ?
C4 P2 C81 C82 -51.8(5) . . . . ?
C4 P2 C81 C86 131.6(5) . . . . ?
C4 P2 C91 C92 119.9(5) . . . . ?
C4 P2 C91 C96 -61.1(5) . . . . ?
C4 C3 C6 C22 -132.8(5) . . . . ?
C4 C3 C6 C26 42.6(8) . . . . ?
C5 C2 C3 Re1 126.9(4) . . . . ?
C5 C2 C3 C4 63.5(5) . . . . ?
C5 C2 C3 C6 -103.5(5) . . . . ?
C6 C3 C4 Re1 -132.4(5) . . . . ?
C6 C3 C4 P2 -3.2(8) . . . . ?
C6 C22 C23 C24 1.4(8) . . . . ?
C7 C8 C9 C10 -1.8(7) . . . . ?
C7 C8 C11 C12 -128.8(6) . . . . ?
C7 C8 C11 C16 52.2(9) . . . . ?
C8 C7 C17 C5 -1.7(8) . . . . ?
C8 C9 C10 C5 1.7(8) . . . . ?
C8 C11 C12 C13 178.7(6) . . . . ?
C8 C11 C16 C15 179.6(9) . . . . ?
C9 C8 C11 C12 53.3(8) . . . . ?
C9 C8 C11 C16 -125.7(7) . . . . ?
C10 C5 C17 C7 1.4(7) . . . . ?
C11 C8 C9 C10 176.2(5) . . . . ?
C11 C12 C13 C14 3.0(12) . . . . ?
C12 C11 C16 C15 0.6(14) . . . . ?
C12 C13 C14 C15 -2.0(16) . . . . ?
C13 C14 C15 C16 0.3(19) . . . . ?
C14 C15 C16 C11 0.4(18) . . . . ?
C16 C11 C12 C13 -2.3(11) . . . . ?
C17 C5 C10 C9 -1.5(7) . . . . ?
C17 C7 C8 C9 1.8(7) . . . . ?
C17 C7 C8 C11 -176.3(5) . . . . ?
C22 C6 C26 C25 2.8(7) . . . . ?
C22 C23 C24 C25 1.7(8) . . . . ?
C22 C23 C24 C27 179.5(5) . . . . ?
C23 C24 C25 C26 -2.5(8) . . . . ?
C23 C24 C27 C28 49.1(8) . . . . ?
C23 C24 C27 C32 -131.6(7) . . . . ?
C24 C25 C26 C6 0.3(8) . . . . ?
C24 C27 C28 C29 179.1(6) . . . . ?
C24 C27 C32 C31 -179.5(7) . . . . ?
C25 C24 C27 C28 -133.2(7) . . . . ?
C25 C24 C27 C32 46.2(9) . . . . ?
C26 C6 C22 C23 -3.6(7) . . . . ?
C27 C24 C25 C26 179.7(5) . . . . ?
C27 C28 C29 C30 0.3(12) . . . . ?
C28 C27 C32 C31 -0.2(12) . . . . ?
C28 C29 C30 C31 0.1(14) . . . . ?
C29 C30 C31 C32 -0.5(16) . . . . ?
C30 C31 C32 C27 0.6(15) . . . . ?
C32 C27 C28 C29 -0.2(11) . . . . ?
C41 P1 C1 Re1 -69.8(3) . . . . ?
C41 P1 C1 C2 -168.7(4) . . . . ?
C41 P1 C51 C52 -111.0(5) . . . . ?
C41 P1 C51 C56 71.3(5) . . . . ?
C41 P1 C61 C62 12.3(5) . . . . ?
C41 P1 C61 C66 -169.8(4) . . . . ?
C41 C42 C43 C44 -1.3(11) . . . . ?
C42 C41 C46 C45 0.9(10) . . . . ?
C42 C43 C44 C45 0.2(12) . . . . ?
C43 C44 C45 C46 1.5(13) . . . . ?
C44 C45 C46 C41 -2.0(12) . . . . ?
C46 C41 C42 C43 0.7(10) . . . . ?
C51 P1 C1 Re1 55.1(4) . . . . ?
C51 P1 C1 C2 -43.7(5) . . . . ?
C51 P1 C41 C42 -173.2(5) . . . . ?
C51 P1 C41 C46 9.4(6) . . . . ?
C51 P1 C61 C62 -103.2(5) . . . . ?
C51 P1 C61 C66 74.7(5) . . . . ?
C51 C52 C53 C54 -1.6(14) . . . . ?
C52 C51 C56 C55 -1.7(9) . . . . ?
C52 C53 C54 C55 0.0(15) . . . . ?
C53 C54 C55 C56 0.8(14) . . . . ?
C54 C55 C56 C51 0.1(12) . . . . ?
C56 C51 C52 C53 2.4(11) . . . . ?
C61 P1 C1 Re1 175.7(3) . . . . ?
C61 P1 C1 C2 76.8(4) . . . . ?
C61 P1 C41 C42 72.1(5) . . . . ?
C61 P1 C41 C46 -105.2(5) . . . . ?
C61 P1 C51 C52 3.6(6) . . . . ?
C61 P1 C51 C56 -174.0(5) . . . . ?
C61 C62 C63 C64 -1.0(9) . . . . ?
C62 C61 C66 C65 1.3(9) . . . . ?
C62 C63 C64 C65 1.1(10) . . . . ?
C63 C64 C65 C66 0.0(10) . . . . ?
C64 C65 C66 C61 -1.2(10) . . . . ?
C66 C61 C62 C63 -0.2(8) . . . . ?
C71 P2 C4 Re1 -69.6(4) . . . . ?
C71 P2 C4 C3 -167.6(4) . . . . ?
C71 P2 C81 C82 -168.9(5) . . . . ?
C71 P2 C81 C86 14.5(6) . . . . ?
C71 P2 C91 C92 -116.6(5) . . . . ?
C71 P2 C91 C96 62.4(5) . . . . ?
C71 C72 C73 C74 2.3(11) . . . . ?
C72 C71 C76 C75 0.7(8) . . . . ?
C72 C73 C74 C75 -0.9(10) . . . . ?
C73 C74 C75 C76 -0.7(9) . . . . ?
C74 C75 C76 C71 0.8(8) . . . . ?
C76 C71 C72 C73 -2.2(9) . . . . ?
C81 P2 C4 Re1 174.0(3) . . . . ?
C81 P2 C4 C3 75.9(5) . . . . ?
C81 P2 C71 C72 99.6(5) . . . . ?
C81 P2 C71 C76 -79.3(4) . . . . ?
C81 P2 C91 C92 -1.7(5) . . . . ?
C81 P2 C91 C96 177.3(4) . . . . ?
C81 C82 C83 C84 1.1(10) . . . . ?
C82 C81 C86 C85 -2.4(10) . . . . ?
C82 C83 C84 C85 -2.8(11) . . . . ?
C83 C84 C85 C86 1.9(11) . . . . ?
C84 C85 C86 C81 0.7(11) . . . . ?
C86 C81 C82 C83 1.5(9) . . . . ?
C91 P2 C4 Re1 52.6(4) . . . . ?
C91 P2 C4 C3 -45.4(5) . . . . ?
C91 P2 C71 C72 -146.5(5) . . . . ?
C91 P2 C71 C76 34.7(5) . . . . ?
C91 P2 C81 C82 77.6(5) . . . . ?
C91 P2 C81 C86 -99.1(5) . . . . ?
C91 C92 C93 C94 -0.4(11) . . . . ?
C92 C91 C96 C95 -0.3(8) . . . . ?
C92 C93 C94 C95 0.0(12) . . . . ?
C93 C94 C95 C96 0.2(11) . . . . ?
C94 C95 C96 C91 -0.1(9) . . . . ?
C96 C91 C92 C93 0.5(10) . . . . ?

loop_
_smtbx_masks_void_nr
_smtbx_masks_void_average_x
_smtbx_masks_void_average_y
_smtbx_masks_void_average_z
_smtbx_masks_void_volume
_smtbx_masks_void_count_electrons
_smtbx_masks_void_content
1 -0.682 0.250 -0.068 699.6 186.9 '4 DCM'
2 -0.704 0.750 -0.318 699.6 183.1 '4 DCM'
